data_1513748
loop_
_publ_author_name
'Cheng, Su-Fang'
'Chen, Bin'
'Yang, Xiu-Jie'
'Luo, Lin'
'Zhang, Li-Ping'
'Wu, Li-Zhu'
'Tung, Chen-Ho'

_publ_section_title
;
 Synthesis of diastereometrically pure cubane-like photodimers from
 2,4-pentanediyl-bis-2-naphthoates.
;
_journal_issue 2
_journal_name_full
'Photochemical &amp; photobiological sciences : Official journal of the European Photochemistry Association and the European Society for Photobiology'
_journal_page_first 261
_journal_page_last 265
_journal_paper_doi 10.1039/c3pp50326g
_journal_volume 13
_journal_year 2014
_chemical_formula_sum 'C27 H24 O4'
_chemical_formula_weight 412.46
_chemical_name_systematic
;
?
;
_space_group_IT_number 14
_symmetry_cell_setting monoclinic
_symmetry_space_group_name_Hall '-P 2yn'
_symmetry_space_group_name_H-M 'P 1 21/n 1'
_atom_sites_solution_hydrogens geom
_atom_sites_solution_primary direct
_atom_sites_solution_secondary difmap
_audit_creation_method SHELXL-97
_cell_angle_alpha 90.00
_cell_angle_beta 93.294(6)
_cell_angle_gamma 90.00
_cell_formula_units_Z 4
_cell_length_a 13.9039(12)
_cell_length_b 8.8277(8)
_cell_length_c 16.7890(16)
_cell_measurement_reflns_used 7177
_cell_measurement_temperature 113(2)
_cell_measurement_theta_max 27.9
_cell_measurement_theta_min 1.5
_cell_volume 2057.3(3)
_computing_cell_refinement CrystalClear
_computing_data_collection CrystalClear
_computing_data_reduction CrystalClear
_computing_molecular_graphics 'Bruker SHELXTL'
_computing_publication_material 'CrystalStructure 3.8'
_computing_structure_refinement 'SHELXL-97 (Sheldrick, 1997)'
_computing_structure_solution 'SHELXS-97 (Sheldrick, 1990)'
_diffrn_ambient_temperature 113(2)
_diffrn_detector_area_resol_mean 14.22
_diffrn_measured_fraction_theta_full 0.999
_diffrn_measured_fraction_theta_max 0.999
_diffrn_measurement_device_type 'Rigaku Saturn724 CCD'
_diffrn_measurement_method '\w and \f scans'
_diffrn_radiation_monochromator multilayer
_diffrn_radiation_source 'rotating anode'
_diffrn_radiation_type MoK\a
_diffrn_radiation_wavelength 0.71073
_diffrn_reflns_av_R_equivalents 0.0462
_diffrn_reflns_av_sigmaI/netI 0.0402
_diffrn_reflns_limit_h_max 18
_diffrn_reflns_limit_h_min -18
_diffrn_reflns_limit_k_max 11
_diffrn_reflns_limit_k_min -11
_diffrn_reflns_limit_l_max 22
_diffrn_reflns_limit_l_min -22
_diffrn_reflns_number 25605
_diffrn_reflns_theta_full 27.86
_diffrn_reflns_theta_max 27.86
_diffrn_reflns_theta_min 1.85
_diffrn_standards_decay_% 0
_diffrn_standards_interval_count 0
_diffrn_standards_interval_time 0
_diffrn_standards_number 0
_exptl_absorpt_coefficient_mu 0.089
_exptl_absorpt_correction_T_max 0.9912
_exptl_absorpt_correction_T_min 0.9825
_exptl_absorpt_correction_type multi-scan
_exptl_absorpt_process_details CrystalClear
_exptl_crystal_colour Colorless
_exptl_crystal_density_diffrn 1.332
_exptl_crystal_density_method 'not measured'
_exptl_crystal_description Prism
_exptl_crystal_F_000 872
_exptl_crystal_size_max 0.20
_exptl_crystal_size_mid 0.18
_exptl_crystal_size_min 0.10
_refine_diff_density_max 0.274
_refine_diff_density_min -0.228
_refine_diff_density_rms 0.049
_refine_ls_extinction_method none
_refine_ls_goodness_of_fit_ref 1.009
_refine_ls_hydrogen_treatment constr
_refine_ls_matrix_type full
_refine_ls_number_parameters 282
_refine_ls_number_reflns 4893
_refine_ls_number_restraints 0
_refine_ls_restrained_S_all 1.009
_refine_ls_R_factor_all 0.0482
_refine_ls_R_factor_gt 0.0381
_refine_ls_shift/su_max 0.000
_refine_ls_shift/su_mean 0.000
_refine_ls_structure_factor_coef Fsqd
_refine_ls_weighting_details 'calc w=1/[\s^2^(Fo^2^)+(0.0593P)^2^+0.0000P] where P=(Fo^2^+2Fc^2^)/3'
_refine_ls_weighting_scheme calc
_refine_ls_wR_factor_gt 0.0955
_refine_ls_wR_factor_ref 0.1001
_reflns_number_gt 3646
_reflns_number_total 4893
_reflns_threshold_expression >2sigma(I)
_cod_data_source_file c3pp50326g.txt
_cod_data_source_block shelx
_cod_depositor_comments
;
The following automatic conversions were performed:

'_symmetry_cell_setting' value 'Monoclinic' changed to 'monoclinic'
according to
/usr/data/users/saulius/automatic-downloads/current/RSC/lib/dictionaries/cif_core.dic
dictionary named 'cif_core.dic' version 2.4.2 from
2011-04-26.

'_exptl_absorpt_correction_type' value 'MULTI-SCAN'
changed to 'multi-scan' according to
/usr/data/users/saulius/automatic-downloads/current/RSC/lib/dictionaries/cif_core.dic
dictionary named 'cif_core.dic' version 2.4.2 from 2011-04-26.

Automatic conversion script
Id: cif_fix_values 2281 2013-09-26 08:29:07Z andrius 
;
_cod_original_sg_symbol_H-M P2(1)/n
_cod_database_code 1513748

loop_
_symmetry_equiv_pos_as_xyz
'x, y, z'
'-x+1/2, y+1/2, -z+1/2'
'-x, -y, -z'
'x-1/2, -y-1/2, z-1/2'

loop_
_atom_site_label
_atom_site_type_symbol
_atom_site_fract_x
_atom_site_fract_y
_atom_site_fract_z
_atom_site_U_iso_or_equiv
_atom_site_adp_type
_atom_site_occupancy
_atom_site_symmetry_multiplicity
_atom_site_calc_flag
_atom_site_refinement_flags
O1 O 0.85261(6) 0.62921(10) -0.02455(5) 0.0342(2) Uani 1 1 d .
O2 O 0.75571(5) 0.81015(9) -0.07933(4) 0.02119(19) Uani 1 1 d .
O3 O 0.91584(6) 0.97211(10) 0.10644(5) 0.0270(2) Uani 1 1 d .
O4 O 0.80289(5) 1.05120(9) 0.01356(5) 0.02136(19) Uani 1 1 d .
C1 C 0.80028(10) 0.80420(15) -0.21665(7) 0.0335(3) Uani 1 1 d .
H1A H 0.7937 0.6937 -0.2160 0.050 Uiso 1 1 calc R
H1B H 0.8498 0.8328 -0.2531 0.050 Uiso 1 1 calc R
H1C H 0.7386 0.8500 -0.2348 0.050 Uiso 1 1 calc R
C2 C 0.82910(8) 0.85984(13) -0.13354(7) 0.0229(3) Uani 1 1 d .
H2 H 0.8928 0.8149 -0.1157 0.027 Uiso 1 1 calc R
C3 C 0.83453(8) 1.03122(13) -0.12556(7) 0.0237(3) Uani 1 1 d .
H3A H 0.8753 1.0708 -0.1673 0.028 Uiso 1 1 calc R
H3B H 0.7690 1.0732 -0.1361 0.028 Uiso 1 1 calc R
C4 C 0.87420(8) 1.08916(13) -0.04514(7) 0.0233(3) Uani 1 1 d .
H4 H 0.9358 1.0350 -0.0303 0.028 Uiso 1 1 calc R
C5 C 0.89301(10) 1.25781(15) -0.04426(8) 0.0354(3) Uani 1 1 d .
H5A H 0.8349 1.3114 -0.0644 0.053 Uiso 1 1 calc R
H5B H 0.9461 1.2807 -0.0783 0.053 Uiso 1 1 calc R
H5C H 0.9102 1.2907 0.0105 0.053 Uiso 1 1 calc R
C6 C 0.78372(8) 0.71156(12) -0.02153(7) 0.0190(2) Uani 1 1 d .
C7 C 0.72575(7) 0.72928(12) 0.05051(6) 0.0163(2) Uani 1 1 d .
C8 C 0.61971(7) 0.78608(12) 0.04395(6) 0.0165(2) Uani 1 1 d .
H8 H 0.6015 0.8202 -0.0117 0.020 Uiso 1 1 calc R
C9 C 0.54571(8) 0.67803(12) 0.07276(6) 0.0179(2) Uani 1 1 d .
C10 C 0.45225(8) 0.67564(13) 0.03782(7) 0.0218(2) Uani 1 1 d .
H10 H 0.4352 0.7431 -0.0048 0.026 Uiso 1 1 calc R
C11 C 0.38375(8) 0.57618(14) 0.06439(7) 0.0266(3) Uani 1 1 d .
H11 H 0.3204 0.5755 0.0399 0.032 Uiso 1 1 calc R
C12 C 0.40794(9) 0.47797(14) 0.12665(7) 0.0266(3) Uani 1 1 d .
H12 H 0.3613 0.4096 0.1450 0.032 Uiso 1 1 calc R
C13 C 0.50045(9) 0.47961(13) 0.16221(7) 0.0231(3) Uani 1 1 d .
H13 H 0.5167 0.4123 0.2050 0.028 Uiso 1 1 calc R
C14 C 0.57005(8) 0.57894(12) 0.13588(7) 0.0185(2) Uani 1 1 d .
C15 C 0.66982(8) 0.58171(12) 0.17447(6) 0.0188(2) Uani 1 1 d .
H15 H 0.6840 0.4847 0.2035 0.023 Uiso 1 1 calc R
C16 C 0.75312(8) 0.62245(12) 0.12071(6) 0.0184(2) Uani 1 1 d .
H16 H 0.8033 0.5436 0.1127 0.022 Uiso 1 1 calc R
C17 C 0.83370(8) 0.97145(12) 0.07851(6) 0.0182(2) Uani 1 1 d .
C18 C 0.75526(7) 0.87152(12) 0.10635(6) 0.0163(2) Uani 1 1 d .
C19 C 0.64870(7) 0.92721(12) 0.09921(6) 0.0158(2) Uani 1 1 d .
H19 H 0.6433 1.0236 0.0680 0.019 Uiso 1 1 calc R
C20 C 0.59997(7) 0.94265(12) 0.17648(6) 0.0174(2) Uani 1 1 d .
C21 C 0.52995(8) 1.05323(12) 0.18595(7) 0.0212(2) Uani 1 1 d .
H21 H 0.5151 1.1230 0.1439 0.025 Uiso 1 1 calc R
C22 C 0.48171(8) 1.06285(13) 0.25585(7) 0.0255(3) Uani 1 1 d .
H22 H 0.4347 1.1395 0.2617 0.031 Uiso 1 1 calc R
C23 C 0.50217(8) 0.96034(13) 0.31728(7) 0.0256(3) Uani 1 1 d .
H23 H 0.4685 0.9653 0.3649 0.031 Uiso 1 1 calc R
C24 C 0.57212(8) 0.85080(13) 0.30843(7) 0.0219(3) Uani 1 1 d .
H24 H 0.5861 0.7806 0.3504 0.026 Uiso 1 1 calc R
C25 C 0.62246(8) 0.84175(12) 0.23892(6) 0.0177(2) Uani 1 1 d .
C26 C 0.69821(8) 0.72293(12) 0.23003(7) 0.0188(2) Uani 1 1 d .
H26 H 0.7245 0.6879 0.2836 0.023 Uiso 1 1 calc R
C27 C 0.78159(8) 0.76010(12) 0.17526(6) 0.0179(2) Uani 1 1 d .
H27 H 0.8486 0.7635 0.2001 0.022 Uiso 1 1 calc R

loop_
_atom_site_aniso_label
_atom_site_aniso_U_11
_atom_site_aniso_U_22
_atom_site_aniso_U_33
_atom_site_aniso_U_23
_atom_site_aniso_U_13
_atom_site_aniso_U_12
O1 0.0366(5) 0.0336(5) 0.0341(5) 0.0088(4) 0.0184(4) 0.0166(4)
O2 0.0187(4) 0.0269(4) 0.0185(4) 0.0051(3) 0.0056(3) -0.0013(3)
O3 0.0183(4) 0.0371(5) 0.0255(5) 0.0025(4) 0.0013(3) -0.0055(4)
O4 0.0190(4) 0.0234(4) 0.0223(4) 0.0061(3) 0.0063(3) -0.0007(3)
C1 0.0380(7) 0.0409(8) 0.0225(6) 0.0003(6) 0.0096(6) -0.0079(6)
C2 0.0203(6) 0.0287(6) 0.0204(6) 0.0048(5) 0.0081(5) -0.0022(5)
C3 0.0219(6) 0.0275(6) 0.0223(6) 0.0069(5) 0.0053(5) -0.0018(5)
C4 0.0196(6) 0.0278(6) 0.0234(6) 0.0060(5) 0.0087(5) -0.0030(5)
C5 0.0465(8) 0.0316(7) 0.0292(7) 0.0031(6) 0.0119(6) -0.0141(6)
C6 0.0203(6) 0.0179(6) 0.0191(6) -0.0010(4) 0.0041(4) -0.0006(4)
C7 0.0163(5) 0.0159(5) 0.0168(5) 0.0006(4) 0.0030(4) 0.0005(4)
C8 0.0159(5) 0.0179(5) 0.0157(5) 0.0014(4) 0.0021(4) 0.0013(4)
C9 0.0179(5) 0.0178(5) 0.0183(5) -0.0038(4) 0.0049(4) -0.0011(4)
C10 0.0204(6) 0.0241(6) 0.0210(6) -0.0031(5) 0.0030(5) 0.0017(5)
C11 0.0188(6) 0.0326(7) 0.0290(7) -0.0115(5) 0.0051(5) -0.0046(5)
C12 0.0269(6) 0.0256(6) 0.0286(7) -0.0078(5) 0.0125(5) -0.0103(5)
C13 0.0289(6) 0.0185(6) 0.0229(6) -0.0026(5) 0.0095(5) -0.0026(5)
C14 0.0216(6) 0.0162(5) 0.0184(5) -0.0034(4) 0.0058(4) -0.0008(4)
C15 0.0217(6) 0.0150(5) 0.0200(6) 0.0038(4) 0.0046(5) 0.0022(4)
C16 0.0177(5) 0.0177(5) 0.0202(6) 0.0030(4) 0.0037(4) 0.0034(4)
C17 0.0190(5) 0.0176(5) 0.0183(5) -0.0022(4) 0.0043(4) 0.0001(4)
C18 0.0155(5) 0.0167(5) 0.0170(5) 0.0001(4) 0.0031(4) 0.0005(4)
C19 0.0153(5) 0.0150(5) 0.0174(5) 0.0028(4) 0.0024(4) 0.0016(4)
C20 0.0156(5) 0.0172(5) 0.0197(5) -0.0027(4) 0.0032(4) -0.0033(4)
C21 0.0203(6) 0.0192(6) 0.0245(6) -0.0003(5) 0.0041(5) 0.0004(5)
C22 0.0218(6) 0.0227(6) 0.0329(7) -0.0058(5) 0.0099(5) 0.0005(5)
C23 0.0271(6) 0.0270(6) 0.0238(6) -0.0060(5) 0.0121(5) -0.0058(5)
C24 0.0247(6) 0.0222(6) 0.0191(6) -0.0010(5) 0.0046(5) -0.0049(5)
C25 0.0175(5) 0.0179(5) 0.0178(5) -0.0026(4) 0.0028(4) -0.0037(4)
C26 0.0199(5) 0.0212(6) 0.0153(5) 0.0032(4) 0.0018(4) 0.0004(4)
C27 0.0154(5) 0.0210(6) 0.0174(5) 0.0021(4) 0.0012(4) 0.0024(4)

loop_
_atom_type_symbol
_atom_type_description
_atom_type_scat_dispersion_real
_atom_type_scat_dispersion_imag
_atom_type_scat_source
C C 0.0033 0.0016 'International Tables Vol C Tables 4.2.6.8 and 6.1.1.4'
H H 0.0000 0.0000 'International Tables Vol C Tables 4.2.6.8 and 6.1.1.4'
O O 0.0106 0.0060 'International Tables Vol C Tables 4.2.6.8 and 6.1.1.4'

loop_
_geom_angle_atom_site_label_1
_geom_angle_atom_site_label_2
_geom_angle_atom_site_label_3
_geom_angle
C6 O2 C2 117.17(8)
C17 O4 C4 117.68(8)
C2 C1 H1A 109.5
C2 C1 H1B 109.5
H1A C1 H1B 109.5
C2 C1 H1C 109.5
H1A C1 H1C 109.5
H1B C1 H1C 109.5
O2 C2 C1 108.50(9)
O2 C2 C3 105.93(9)
C1 C2 C3 114.45(10)
O2 C2 H2 109.3
C1 C2 H2 109.3
C3 C2 H2 109.3
C4 C3 C2 115.31(10)
C4 C3 H3A 108.4
C2 C3 H3A 108.4
C4 C3 H3B 108.4
C2 C3 H3B 108.4
H3A C3 H3B 107.5
O4 C4 C5 109.85(9)
O4 C4 C3 107.07(9)
C5 C4 C3 113.24(10)
O4 C4 H4 108.9
C5 C4 H4 108.9
C3 C4 H4 108.9
C4 C5 H5A 109.5
C4 C5 H5B 109.5
H5A C5 H5B 109.5
C4 C5 H5C 109.5
H5A C5 H5C 109.5
H5B C5 H5C 109.5
O1 C6 O2 123.91(10)
O1 C6 C7 124.17(10)
O2 C6 C7 111.58(9)
C6 C7 C16 115.64(9)
C6 C7 C8 121.85(9)
C16 C7 C8 116.31(8)
C6 C7 C18 114.91(8)
C16 C7 C18 89.34(8)
C8 C7 C18 89.92(7)
C9 C8 C7 115.86(9)
C9 C8 C19 117.66(8)
C7 C8 C19 90.21(8)
C9 C8 H8 110.5
C7 C8 H8 110.5
C19 C8 H8 110.5
C10 C9 C14 119.18(10)
C10 C9 C8 120.84(10)
C14 C9 C8 119.98(10)
C11 C10 C9 120.96(11)
C11 C10 H10 119.5
C9 C10 H10 119.5
C12 C11 C10 119.83(11)
C12 C11 H11 120.1
C10 C11 H11 120.1
C11 C12 C13 119.84(11)
C11 C12 H12 120.1
C13 C12 H12 120.1
C12 C13 C14 120.86(11)
C12 C13 H13 119.6
C14 C13 H13 119.6
C13 C14 C9 119.34(10)
C13 C14 C15 121.00(10)
C9 C14 C15 119.66(9)
C14 C15 C16 117.14(9)
C14 C15 C26 117.29(9)
C16 C15 C26 89.49(8)
C14 C15 H15 110.4
C16 C15 H15 110.4
C26 C15 H15 110.4
C7 C16 C15 115.30(9)
C7 C16 C27 90.89(8)
C15 C16 C27 90.67(8)
C7 C16 H16 117.8
C15 C16 H16 117.8
C27 C16 H16 117.8
O3 C17 O4 124.10(10)
O3 C17 C18 124.75(10)
O4 C17 C18 110.91(9)
C17 C18 C27 117.56(9)
C17 C18 C19 119.73(9)
C27 C18 C19 116.17(8)
C17 C18 C7 116.38(8)
C27 C18 C7 88.91(8)
C19 C18 C7 89.53(8)
C20 C19 C18 115.82(9)
C20 C19 C8 117.54(8)
C18 C19 C8 90.33(7)
C20 C19 H19 110.6
C18 C19 H19 110.6
C8 C19 H19 110.6
C21 C20 C25 119.23(10)
C21 C20 C19 120.93(10)
C25 C20 C19 119.80(9)
C22 C21 C20 120.93(11)
C22 C21 H21 119.5
C20 C21 H21 119.5
C21 C22 C23 119.99(10)
C21 C22 H22 120.0
C23 C22 H22 120.0
C24 C23 C22 119.34(10)
C24 C23 H23 120.3
C22 C23 H23 120.3
C23 C24 C25 121.20(11)
C23 C24 H24 119.4
C25 C24 H24 119.4
C24 C25 C20 119.27(10)
C24 C25 C26 120.76(10)
C20 C25 C26 119.95(9)
C25 C26 C27 117.56(9)
C25 C26 C15 116.98(9)
C27 C26 C15 89.25(8)
C25 C26 H26 110.5
C27 C26 H26 110.5
C15 C26 H26 110.5
C18 C27 C26 115.09(8)
C18 C27 C16 90.86(8)
C26 C27 C16 90.58(8)
C18 C27 H27 117.9
C26 C27 H27 117.9
C16 C27 H27 117.9

loop_
_geom_bond_atom_site_label_1
_geom_bond_atom_site_label_2
_geom_bond_distance
O1 C6 1.2059(13)
O2 C6 1.3443(13)
O2 C2 1.4728(12)
O3 C17 1.2095(13)
O4 C17 1.3470(13)
O4 C4 1.4762(12)
C1 C2 1.5115(16)
C1 H1A 0.9800
C1 H1B 0.9800
C1 H1C 0.9800
C2 C3 1.5203(17)
C2 H2 1.0000
C3 C4 1.5176(16)
C3 H3A 0.9900
C3 H3B 0.9900
C4 C5 1.5115(17)
C4 H4 1.0000
C5 H5A 0.9800
C5 H5B 0.9800
C5 H5C 0.9800
C6 C7 1.4997(14)
C7 C16 1.5400(15)
C7 C8 1.5553(15)
C7 C18 1.6061(15)
C8 C9 1.5031(15)
C8 C19 1.5914(15)
C8 H8 1.0000
C9 C10 1.3948(15)
C9 C14 1.4006(15)
C10 C11 1.3878(16)
C10 H10 0.9500
C11 C12 1.3846(18)
C11 H11 0.9500
C12 C13 1.3867(17)
C12 H12 0.9500
C13 C14 1.3964(15)
C13 H13 0.9500
C14 C15 1.4971(15)
C15 C16 1.5511(14)
C15 C26 1.5930(15)
C15 H15 1.0000
C16 C27 1.5590(15)
C16 H16 1.0000
C17 C18 1.4982(15)
C18 C27 1.5463(15)
C18 C19 1.5591(14)
C19 C20 1.5038(14)
C19 H19 1.0000
C20 C21 1.3942(15)
C20 C25 1.3973(15)
C21 C22 1.3873(15)
C21 H21 0.9500
C22 C23 1.3892(17)
C22 H22 0.9500
C23 C24 1.3855(16)
C23 H23 0.9500
C24 C25 1.3971(14)
C24 H24 0.9500
C25 C26 1.5000(15)
C26 C27 1.5555(14)
C26 H26 1.0000
C27 H27 1.0000

loop_
_geom_torsion_atom_site_label_1
_geom_torsion_atom_site_label_2
_geom_torsion_atom_site_label_3
_geom_torsion_atom_site_label_4
_geom_torsion
C6 O2 C2 C1 115.37(11)
C6 O2 C2 C3 -121.30(10)
O2 C2 C3 C4 67.16(12)
C1 C2 C3 C4 -173.34(10)
C17 O4 C4 C5 -111.28(11)
C17 O4 C4 C3 125.38(10)
C2 C3 C4 O4 -67.95(12)
C2 C3 C4 C5 170.82(10)
C2 O2 C6 O1 -22.65(16)
C2 O2 C6 C7 150.92(9)
O1 C6 C7 C16 -5.75(16)
O2 C6 C7 C16 -179.31(9)
O1 C6 C7 C8 -157.04(11)
O2 C6 C7 C8 29.41(13)
O1 C6 C7 C18 96.30(13)
O2 C6 C7 C18 -77.26(11)
C6 C7 C8 C9 119.18(11)
C16 C7 C8 C9 -31.93(13)
C18 C7 C8 C9 -121.15(9)
C6 C7 C8 C19 -119.64(10)
C16 C7 C8 C19 89.25(10)
C18 C7 C8 C19 0.03(7)
C7 C8 C9 C10 -148.37(10)
C19 C8 C9 C10 106.64(11)
C7 C8 C9 C14 32.16(14)
C19 C8 C9 C14 -72.84(13)
C14 C9 C10 C11 -0.41(16)
C8 C9 C10 C11 -179.89(10)
C9 C10 C11 C12 0.24(17)
C10 C11 C12 C13 0.07(17)
C11 C12 C13 C14 -0.22(17)
C12 C13 C14 C9 0.05(16)
C12 C13 C14 C15 179.60(10)
C10 C9 C14 C13 0.26(15)
C8 C9 C14 C13 179.75(10)
C10 C9 C14 C15 -179.30(10)
C8 C9 C14 C15 0.19(15)
C13 C14 C15 C16 148.32(10)
C9 C14 C15 C16 -32.12(14)
C13 C14 C15 C26 -107.01(12)
C9 C14 C15 C26 72.54(13)
C6 C7 C16 C15 -151.19(10)
C8 C7 C16 C15 1.73(13)
C18 C7 C16 C15 91.32(10)
C6 C7 C16 C27 117.65(9)
C8 C7 C16 C27 -89.43(10)
C18 C7 C16 C27 0.16(7)
C14 C15 C16 C7 29.78(13)
C26 C15 C16 C7 -90.93(10)
C14 C15 C16 C27 121.08(10)
C26 C15 C16 C27 0.37(8)
C4 O4 C17 O3 26.15(15)
C4 O4 C17 C18 -148.47(9)
O3 C17 C18 C27 -0.62(16)
O4 C17 C18 C27 173.95(8)
O3 C17 C18 C19 149.96(11)
O4 C17 C18 C19 -35.47(13)
O3 C17 C18 C7 -104.21(13)
O4 C17 C18 C7 70.36(11)
C6 C7 C18 C17 2.17(13)
C16 C7 C18 C17 120.32(9)
C8 C7 C18 C17 -123.37(9)
C6 C7 C18 C27 -118.31(9)
C16 C7 C18 C27 -0.16(7)
C8 C7 C18 C27 116.15(8)
C6 C7 C18 C19 125.50(9)
C16 C7 C18 C19 -116.35(8)
C8 C7 C18 C19 -0.03(7)
C17 C18 C19 C20 -118.41(10)
C27 C18 C19 C20 32.56(13)
C7 C18 C19 C20 121.12(9)
C17 C18 C19 C8 120.50(10)
C27 C18 C19 C8 -88.53(10)
C7 C18 C19 C8 0.03(7)
C9 C8 C19 C20 -0.02(14)
C7 C8 C19 C20 -119.65(9)
C9 C8 C19 C18 119.60(10)
C7 C8 C19 C18 -0.03(8)
C18 C19 C20 C21 148.00(10)
C8 C19 C20 C21 -106.96(11)
C18 C19 C20 C25 -34.24(13)
C8 C19 C20 C25 70.80(13)
C25 C20 C21 C22 -0.88(16)
C19 C20 C21 C22 176.89(10)
C20 C21 C22 C23 -0.72(17)
C21 C22 C23 C24 1.12(17)
C22 C23 C24 C25 0.07(17)
C23 C24 C25 C20 -1.67(16)
C23 C24 C25 C26 179.86(10)
C21 C20 C25 C24 2.05(16)
C19 C20 C25 C24 -175.75(10)
C21 C20 C25 C26 -179.47(10)
C19 C20 C25 C26 2.73(15)
C24 C25 C26 C27 -151.77(10)
C20 C25 C26 C27 29.77(14)
C24 C25 C26 C15 103.79(12)
C20 C25 C26 C15 -74.67(13)
C14 C15 C26 C25 -0.11(14)
C16 C15 C26 C25 120.47(10)
C14 C15 C26 C27 -120.95(10)
C16 C15 C26 C27 -0.37(8)
C17 C18 C27 C26 149.68(9)
C19 C18 C27 C26 -1.95(13)
C7 C18 C27 C26 -90.89(9)
C17 C18 C27 C16 -119.28(9)
C19 C18 C27 C16 89.10(10)
C7 C18 C27 C16 0.16(7)
C25 C26 C27 C18 -28.74(13)
C15 C26 C27 C18 91.59(10)
C25 C26 C27 C16 -119.97(10)
C15 C26 C27 C16 0.37(8)
C7 C16 C27 C18 -0.16(8)
C15 C16 C27 C18 -115.48(8)
C7 C16 C27 C26 114.94(8)
C15 C16 C27 C26 -0.38(8)
